data_2017469
loop_
_publ_author_name
'Quiroga, Jairo'
'G\'alvez, Jaime'
'Hursthouse, Michael B.'
'Cobo, Justo'
'Glidewell, Christopher'

_publ_section_title
;2-Cyano-<i>N</i>-(2,6-dimethoxypyrimidin-4-yl)-3-[4-(dimethylamino)phenyl]acrylamide
 and dimethylammonium
 6-cyano-1,3-dimethyl-2,4,5-trioxo-1,2,3,4,5,8-hexahydropyrido[2,3-<i>d</i>]pyrimidin-8-ide:
 a \p-stacked dimer and a hydrogen-bonded ribbon containing three types of
 ring
;
_journal_coeditor_code FA3211
_journal_issue 1
_journal_name_full 'Acta Crystallographica Section C'
_journal_page_first o39
_journal_page_last o43
_journal_paper_doi 10.1107/S0108270109053785
_journal_volume 66
_journal_year 2010
_chemical_formula_iupac 'C2 H8 N + , C10 H7 N4 O3 -'
_chemical_formula_moiety 'C2 H8 N + , C10 H7 N4 O3 -'
_chemical_formula_sum 'C12 H15 N5 O3'
_chemical_formula_weight 277.29
_chemical_name_systematic
;
dimethylammonium 6-cyano-1,3-dimethyl-2,4,5-trioxo-1,2,3,4,5,8-
hexahydropyrido[2,3-<i>d</i>]pyrimidin-8-ide
;
_space_group_IT_number 2
_symmetry_cell_setting triclinic
_symmetry_space_group_name_Hall '-P 1'
_symmetry_space_group_name_H-M 'P -1'
_atom_sites_solution_hydrogens geom
_atom_sites_solution_primary direct
_atom_sites_solution_secondary difmap
_cell_angle_alpha 69.609(3)
_cell_angle_beta 70.741(4)
_cell_angle_gamma 79.447(5)
_cell_formula_units_Z 2
_cell_length_a 8.1520(5)
_cell_length_b 9.2984(8)
_cell_length_c 9.7299(8)
_cell_measurement_reflns_used 2419
_cell_measurement_temperature 120(2)
_cell_measurement_theta_max 25.50
_cell_measurement_theta_min 2.99
_cell_volume 650.69(9)
_computing_cell_refinement 'DIRAX/LSQ (Duisenberg <i>et al.</i>,  2000)'
_computing_data_collection 'COLLECT (Nonius, 1999)'
_computing_data_reduction 'EVALCCD (Duisenberg <i>et al.</i>,  2003)'
_computing_molecular_graphics 'PLATON (Spek, 2009)'
_computing_publication_material
;
SHELXL97 (Sheldrick, 2008) and PLATON (Spek, 2009)
;
_computing_structure_refinement 'SHELXL97 (Sheldrick, 2008)'
_computing_structure_solution 'SIR2004 (Burla <i>et al.</i>,  2005)'
_diffrn_ambient_temperature 120(2)
_diffrn_detector_area_resol_mean 9.091
_diffrn_measured_fraction_theta_full 0.997
_diffrn_measured_fraction_theta_max 0.997
_diffrn_measurement_device_type 'Bruker Nonius KappaCCD area-detector'
_diffrn_measurement_method '\f and \w scans'
_diffrn_radiation_monochromator graphite
_diffrn_radiation_source 'Bruker Nonius FR591 rotating anode'
_diffrn_radiation_type 'Mo K\a'
_diffrn_radiation_wavelength 0.71073
_diffrn_reflns_av_R_equivalents 0.0769
_diffrn_reflns_av_sigmaI/netI 0.0765
_diffrn_reflns_limit_h_max 9
_diffrn_reflns_limit_h_min -9
_diffrn_reflns_limit_k_max 11
_diffrn_reflns_limit_k_min -11
_diffrn_reflns_limit_l_max 11
_diffrn_reflns_limit_l_min -11
_diffrn_reflns_number 9719
_diffrn_reflns_theta_full 25.50
_diffrn_reflns_theta_max 25.50
_diffrn_reflns_theta_min 2.99
_diffrn_standards_decay_% 0
_diffrn_standards_interval_count 0
_diffrn_standards_interval_time 0
_diffrn_standards_number 0
_exptl_absorpt_coefficient_mu 0.105
_exptl_absorpt_correction_T_max 0.997
_exptl_absorpt_correction_T_min 0.988
_exptl_absorpt_correction_type multi-scan
_exptl_absorpt_process_details '(SADABS; Sheldrick, 2003)'
_exptl_crystal_colour yellow
_exptl_crystal_density_diffrn 1.415
_exptl_crystal_density_method 'not measured'
_exptl_crystal_description needle
_exptl_crystal_F_000 292
_exptl_crystal_size_max 0.12
_exptl_crystal_size_mid 0.05
_exptl_crystal_size_min 0.03
_refine_diff_density_max 0.318
_refine_diff_density_min -0.334
_refine_ls_extinction_method none
_refine_ls_goodness_of_fit_ref 1.029
_refine_ls_hydrogen_treatment constr
_refine_ls_matrix_type full
_refine_ls_number_parameters 185
_refine_ls_number_reflns 2419
_refine_ls_number_restraints 0
_refine_ls_restrained_S_all 1.029
_refine_ls_R_factor_all 0.1098
_refine_ls_R_factor_gt 0.0650
_refine_ls_shift/su_max 0.001
_refine_ls_shift/su_mean 0.000
_refine_ls_structure_factor_coef Fsqd
_refine_ls_weighting_details 'w = 1/[\s^2^(Fo^2^)+(0.1013P)^2^+0.2276P] where P=(Fo^2^+2Fc^2^)/3'
_refine_ls_weighting_scheme calc
_refine_ls_wR_factor_gt 0.1617
_refine_ls_wR_factor_ref 0.1938
_reflns_number_gt 1538
_reflns_number_total 2419
_reflns_threshold_expression I>2\s(I)
_cod_data_source_file fa3211.cif
_cod_data_source_block II
_cod_database_code 2017469
_cod_database_fobs_code 2017469

loop_
_symmetry_equiv_pos_as_xyz
'x, y, z'
'-x, -y, -z'

loop_
_atom_site_type_symbol
_atom_site_label
_atom_site_fract_x
_atom_site_fract_y
_atom_site_fract_z
_atom_site_U_iso_or_equiv
_atom_site_adp_type
_atom_site_calc_flag
_atom_site_refinement_flags
_atom_site_occupancy
_atom_site_disorder_assembly
_atom_site_disorder_group
N N1 0.7706(3) 0.5365(3) 0.2930(3) 0.0241(6) Uani d . 1 . .
C C2 0.6987(3) 0.3996(3) 0.3378(3) 0.0247(7) Uani d . 1 . .
N N3 0.6587(3) 0.3176(3) 0.4918(3) 0.0244(6) Uani d . 1 . .
C C4 0.6821(3) 0.3648(3) 0.6056(3) 0.0231(7) Uani d . 1 . .
C C4a 0.7570(3) 0.5110(3) 0.5526(3) 0.0216(6) Uani d . 1 . .
C C5 0.7927(3) 0.5721(3) 0.6572(3) 0.0217(7) Uani d . 1 . .
C C6 0.8678(3) 0.7188(3) 0.5836(3) 0.0243(7) Uani d . 1 . .
C C7 0.9031(3) 0.7888(3) 0.4276(3) 0.0258(7) Uani d . 1 . .
H H7 0.9533 0.8849 0.3855 0.031 Uiso calc R 1 . .
N N8 0.8717(3) 0.7306(3) 0.3307(3) 0.0263(6) Uani d . 1 . .
C C8a 0.8015(3) 0.5946(3) 0.3955(3) 0.0219(7) Uani d . 1 . .
C C11 0.8251(4) 0.6202(4) 0.1281(3) 0.0329(8) Uani d . 1 . .
H H11A 0.9525 0.6114 0.0896 0.049 Uiso calc R 1 . .
H H11B 0.7832 0.7289 0.1111 0.049 Uiso calc R 1 . .
H H11C 0.7758 0.5760 0.0739 0.049 Uiso calc R 1 . .
O O2 0.6683(3) 0.3502(3) 0.2480(2) 0.0342(6) Uani d . 1 . .
C C31 0.5889(4) 0.1671(4) 0.5392(4) 0.0349(8) Uani d . 1 . .
H H31A 0.5234 0.1689 0.4703 0.052 Uiso calc R 1 . .
H H31B 0.5115 0.1450 0.6442 0.052 Uiso calc R 1 . .
H H31C 0.6854 0.0870 0.5346 0.052 Uiso calc R 1 . .
O O4 0.6390(3) 0.2813(2) 0.7386(2) 0.0310(5) Uani d . 1 . .
O O5 0.7642(2) 0.5067(2) 0.7990(2) 0.0263(5) Uani d . 1 . .
C C61 0.9088(4) 0.7896(3) 0.6770(3) 0.0260(7) Uani d . 1 . .
N N61 0.9408(3) 0.8469(3) 0.7516(3) 0.0363(7) Uani d . 1 . .
N N21 0.6842(3) 0.2360(3) 1.0197(3) 0.0257(6) Uani d . 1 . .
H H21A 0.7156 0.2781 1.0792 0.031 Uiso calc R 1 . .
H H21B 0.6964 0.3082 0.9247 0.031 Uiso calc R 1 . .
C C22 0.4996(4) 0.2018(4) 1.0896(4) 0.0328(8) Uani d . 1 . .
H H22A 0.4842 0.1291 1.1931 0.049 Uiso calc R 1 . .
H H22B 0.4652 0.1564 1.0271 0.049 Uiso calc R 1 . .
H H22C 0.4268 0.2972 1.0949 0.049 Uiso calc R 1 . .
C C23 0.8040(4) 0.0987(4) 1.0028(4) 0.0330(8) Uani d . 1 . .
H H23A 0.7690 0.0510 0.9425 0.050 Uiso calc R 1 . .
H H23B 0.7990 0.0247 1.1043 0.050 Uiso calc R 1 . .
H H23C 0.9232 0.1296 0.9505 0.050 Uiso calc R 1 . .

loop_
_atom_site_aniso_label
_atom_site_aniso_U_11
_atom_site_aniso_U_22
_atom_site_aniso_U_33
_atom_site_aniso_U_12
_atom_site_aniso_U_13
_atom_site_aniso_U_23
N1 0.0261(12) 0.0285(15) 0.0181(13) -0.0035(10) -0.0082(10) -0.0053(11)
C2 0.0214(14) 0.0283(18) 0.0251(17) -0.0007(12) -0.0070(12) -0.0097(14)
N3 0.0281(13) 0.0241(14) 0.0226(14) -0.0056(10) -0.0075(10) -0.0073(11)
C4 0.0201(14) 0.0275(17) 0.0228(17) -0.0001(12) -0.0062(12) -0.0099(14)
C4a 0.0197(14) 0.0222(16) 0.0213(16) 0.0005(11) -0.0044(12) -0.0073(13)
C5 0.0188(13) 0.0244(17) 0.0218(17) 0.0021(11) -0.0055(12) -0.0092(13)
C6 0.0222(14) 0.0250(17) 0.0243(17) -0.0022(12) -0.0048(12) -0.0075(13)
C7 0.0238(14) 0.0216(17) 0.0302(18) -0.0020(12) -0.0077(13) -0.0057(14)
N8 0.0276(13) 0.0257(15) 0.0241(14) -0.0045(10) -0.0075(10) -0.0047(11)
C8a 0.0179(13) 0.0248(17) 0.0231(16) 0.0021(11) -0.0072(12) -0.0080(13)
C11 0.0435(18) 0.036(2) 0.0198(17) -0.0058(15) -0.0098(14) -0.0073(14)
O2 0.0409(12) 0.0422(14) 0.0281(12) -0.0078(10) -0.0130(10) -0.0161(11)
C31 0.0473(19) 0.0296(19) 0.0316(19) -0.0102(15) -0.0124(15) -0.0094(15)
O4 0.0416(12) 0.0280(13) 0.0232(13) -0.0109(9) -0.0092(10) -0.0037(10)
O5 0.0336(11) 0.0249(12) 0.0213(12) -0.0029(9) -0.0086(9) -0.0074(9)
C61 0.0242(15) 0.0236(17) 0.0268(17) -0.0048(12) -0.0031(12) -0.0062(14)
N61 0.0474(17) 0.0320(17) 0.0312(16) -0.0136(13) -0.0088(13) -0.0091(13)
N21 0.0319(13) 0.0265(15) 0.0189(13) -0.0050(11) -0.0069(10) -0.0064(11)
C22 0.0297(16) 0.037(2) 0.0301(18) -0.0042(13) -0.0070(14) -0.0095(15)
C23 0.0319(16) 0.0292(19) 0.0333(19) 0.0021(14) -0.0079(14) -0.0078(15)

loop_
_atom_type_symbol
_atom_type_description
_atom_type_scat_dispersion_real
_atom_type_scat_dispersion_imag
_atom_type_scat_source
C C 0.0033 0.0016 'International Tables Vol C Tables 4.2.6.8 and 6.1.1.4'
H H 0.0000 0.0000 'International Tables Vol C Tables 4.2.6.8 and 6.1.1.4'
N N 0.0061 0.0033 'International Tables Vol C Tables 4.2.6.8 and 6.1.1.4'
O O 0.0106 0.0060 'International Tables Vol C Tables 4.2.6.8 and 6.1.1.4'

loop_
_geom_angle_atom_site_label_1
_geom_angle_atom_site_label_2
_geom_angle_atom_site_label_3
_geom_angle_site_symmetry_1
_geom_angle_site_symmetry_3
_geom_angle
_geom_angle_publ_flag
C2 N1 C8a . . 122.8(2) ?
C2 N1 C11 . . 117.6(2) ?
C8a N1 C11 . . 119.5(2) ?
O2 C2 N1 . . 122.8(3) ?
O2 C2 N3 . . 120.3(3) ?
N1 C2 N3 . . 117.0(2) ?
C2 N3 C4 . . 125.4(2) ?
C2 N3 C31 . . 117.0(2) ?
C4 N3 C31 . . 117.6(2) ?
O4 C4 N3 . . 118.6(3) ?
O4 C4 C4a . . 125.9(3) ?
N3 C4 C4a . . 115.6(2) ?
C8a C4a C4 . . 119.7(2) ?
C8a C4a C5 . . 118.8(3) ?
C4 C4a C5 . . 121.5(2) ?
O5 C5 C6 . . 121.3(2) ?
O5 C5 C4a . . 125.0(3) ?
C6 C5 C4a . . 113.6(2) ?
C7 C6 C61 . . 120.4(3) ?
C7 C6 C5 . . 121.4(3) ?
C61 C6 C5 . . 118.2(2) ?
N8 C7 C6 . . 124.7(3) ?
N8 C7 H7 . . 117.6 ?
C6 C7 H7 . . 117.6 ?
C8a N8 C7 . . 115.4(2) ?
N8 C8a N1 . . 114.4(2) ?
N8 C8a C4a . . 126.1(3) ?
N1 C8a C4a . . 119.6(3) ?
N1 C11 H11A . . 109.5 ?
N1 C11 H11B . . 109.5 ?
H11A C11 H11B . . 109.5 ?
N1 C11 H11C . . 109.5 ?
H11A C11 H11C . . 109.5 ?
H11B C11 H11C . . 109.5 ?
N3 C31 H31A . . 109.5 ?
N3 C31 H31B . . 109.5 ?
H31A C31 H31B . . 109.5 ?
N3 C31 H31C . . 109.5 ?
H31A C31 H31C . . 109.5 ?
H31B C31 H31C . . 109.5 ?
N61 C61 C6 . . 179.6(3) ?
C22 N21 C23 . . 113.3(2) ?
C22 N21 H21A . . 108.9 ?
C23 N21 H21A . . 108.9 ?
C22 N21 H21B . . 108.9 ?
C23 N21 H21B . . 108.9 ?
H21A N21 H21B . . 107.7 ?
N21 C22 H22A . . 109.5 ?
N21 C22 H22B . . 109.5 ?
H22A C22 H22B . . 109.5 ?
N21 C22 H22C . . 109.5 ?
H22A C22 H22C . . 109.5 ?
H22B C22 H22C . . 109.5 ?
N21 C23 H23A . . 109.5 ?
N21 C23 H23B . . 109.5 ?
H23A C23 H23B . . 109.5 ?
N21 C23 H23C . . 109.5 ?
H23A C23 H23C . . 109.5 ?
H23B C23 H23C . . 109.5 ?

loop_
_geom_bond_atom_site_label_1
_geom_bond_atom_site_label_2
_geom_bond_site_symmetry_2
_geom_bond_distance
_geom_bond_publ_flag
N1 C2 . 1.368(4) y
C2 N3 . 1.381(4) y
N3 C4 . 1.401(3) y
C4 C4a . 1.447(4) y
C4a C5 . 1.449(4) y
C5 C6 . 1.444(4) y
C6 C7 . 1.379(4) y
C7 N8 . 1.346(4) y
N8 C8a . 1.340(4) y
C8a N1 . 1.393(4) y
C4a C8a . 1.408(4) y
N1 C11 . 1.470(4) ?
C2 O2 . 1.225(3) y
N3 C31 . 1.471(4) ?
C4 O4 . 1.225(4) y
C5 O5 . 1.258(3) y
C6 C61 . 1.438(4) y
C61 N61 . 1.151(4) y
C7 H7 . 0.9500 ?
C11 H11A . 0.9800 ?
C11 H11B . 0.9800 ?
C11 H11C . 0.9800 ?
C31 H31A . 0.9800 ?
C31 H31B . 0.9800 ?
C31 H31C . 0.9800 ?
N21 C22 . 1.476(4) ?
N21 C23 . 1.481(4) ?
N21 H21A . 0.9200 ?
N21 H21B . 0.9200 ?
C22 H22A . 0.9800 ?
C22 H22B . 0.9800 ?
C22 H22C . 0.9800 ?
C23 H23A . 0.9800 ?
C23 H23B . 0.9800 ?
C23 H23C . 0.9800 ?

loop_
_geom_hbond_atom_site_label_D
_geom_hbond_atom_site_label_H
_geom_hbond_atom_site_label_A
_geom_hbond_site_symmetry_A
_geom_hbond_distance_DH
_geom_hbond_distance_HA
_geom_hbond_distance_DA
_geom_hbond_angle_DHA
_geom_hbond_publ_flag
N21 H21A O2 1_556 0.92 1.88 2.735(4) 153 y
N21 H21B O4 . 0.92 2.12 2.757(3) 126 y
N21 H21B O5 . 0.92 1.89 2.699(3) 146 y
C7 H7 N61 2_776 0.95 2.54 3.483(4) 172 y

loop_
_geom_torsion_atom_site_label_1
_geom_torsion_atom_site_label_2
_geom_torsion_atom_site_label_3
_geom_torsion_atom_site_label_4
_geom_torsion_site_symmetry_1
_geom_torsion_site_symmetry_2
_geom_torsion_site_symmetry_3
_geom_torsion_site_symmetry_4
_geom_torsion
_geom_torsion_publ_flag
C8a N1 C2 O2 . . . . 178.4(2) ?
C11 N1 C2 O2 . . . . -4.8(4) ?
C8a N1 C2 N3 . . . . -0.9(4) ?
C11 N1 C2 N3 . . . . 175.9(2) ?
O2 C2 N3 C4 . . . . -177.8(2) ?
N1 C2 N3 C4 . . . . 1.5(4) ?
O2 C2 N3 C31 . . . . 3.4(4) ?
N1 C2 N3 C31 . . . . -177.2(2) ?
C2 N3 C4 O4 . . . . 179.2(2) ?
C31 N3 C4 O4 . . . . -2.1(4) ?
C2 N3 C4 C4a . . . . -0.9(4) ?
C31 N3 C4 C4a . . . . 177.8(2) ?
O4 C4 C4a C8a . . . . 179.6(2) ?
N3 C4 C4a C8a . . . . -0.3(4) ?
O4 C4 C4a C5 . . . . 1.5(4) ?
N3 C4 C4a C5 . . . . -178.4(2) ?
C8a C4a C5 O5 . . . . -177.8(2) ?
C4 C4a C5 O5 . . . . 0.4(4) ?
C8a C4a C5 C6 . . . . 1.6(3) ?
C4 C4a C5 C6 . . . . 179.8(2) ?
O5 C5 C6 C7 . . . . 178.4(2) ?
C4a C5 C6 C7 . . . . -1.1(4) ?
O5 C5 C6 C61 . . . . -0.4(4) ?
C4a C5 C6 C61 . . . . -179.8(2) ?
C61 C6 C7 N8 . . . . 179.1(2) ?
C5 C6 C7 N8 . . . . 0.4(4) ?
C6 C7 N8 C8a . . . . -0.2(4) ?
C7 N8 C8a N1 . . . . -179.8(2) ?
C7 N8 C8a C4a . . . . 0.9(4) ?
C2 N1 C8a N8 . . . . -179.6(2) ?
C11 N1 C8a N8 . . . . 3.7(4) ?
C2 N1 C8a C4a . . . . -0.3(4) ?
C11 N1 C8a C4a . . . . -177.0(2) ?
C4 C4a C8a N8 . . . . -179.9(2) ?
C5 C4a C8a N8 . . . . -1.7(4) ?
C4 C4a C8a N1 . . . . 0.8(4) ?
C5 C4a C8a N1 . . . . 179.0(2) ?

loop_
_cod_related_entry_id
_cod_related_entry_database
_cod_related_entry_code
1 ChemSpider 30654209
